data_4120517
loop_
_publ_author_name
'Creutz, Sidney E.'
'Peters, Jonas C.'

_publ_section_title
;
 Catalytic Reduction of N2 to NH3 by an Fe-N2 Complex Featuring a C-Atom
 Anchor.
;
_journal_issue 3
_journal_name_full 'Journal of the American Chemical Society'
_journal_page_first 1105
_journal_page_last 1115
_journal_paper_doi 10.1021/ja4114962
_journal_volume 136
_journal_year 2014
_chemical_formula_sum 'C40.5 H59 Fe I2 P3'
_chemical_formula_weight 948.44
_chemical_name_common CP3HFeI2
_chemical_name_systematic
; 
 ? 
;
_space_group_IT_number 15
_symmetry_cell_setting monoclinic
_symmetry_space_group_name_Hall '-C 2yc'
_symmetry_space_group_name_H-M 'C 1 2/c 1'
_atom_sites_solution_hydrogens geom
_atom_sites_solution_primary direct
_atom_sites_solution_secondary difmap
_audit_creation_method SHELXL-97
_cell_angle_alpha 90.00
_cell_angle_beta 111.327(2)
_cell_angle_gamma 90.00
_cell_formula_units_Z 8
_cell_length_a 39.338(2)
_cell_length_b 12.1860(7)
_cell_length_c 18.6670(11)
_cell_measurement_reflns_used 9901
_cell_measurement_temperature 296(2)
_cell_measurement_theta_max 26.35
_cell_measurement_theta_min 2.22
_cell_volume 8335.7(8)
_computing_cell_refinement 'Bruker SAINT'
_computing_data_collection 'Bruker APEX2'
_computing_data_reduction 'Bruker SAINT'
_computing_molecular_graphics 'Bruker SHELXTL'
_computing_publication_material 'Bruker SHELXTL'
_computing_structure_refinement 'SHELXL-97 (Sheldrick, 2008)'
_computing_structure_solution 'SHELXS-97 (Sheldrick, 2008)'
_diffrn_ambient_temperature 296(2)
_diffrn_detector_area_resol_mean 8.33
_diffrn_measured_fraction_theta_full 1.000
_diffrn_measured_fraction_theta_max 1.000
_diffrn_measurement_device_type 'Bruker APEX-II CCD'
_diffrn_measurement_method '\f and'
_diffrn_radiation_monochromator graphite
_diffrn_radiation_source 'fine-focus sealed tube'
_diffrn_radiation_type MoK\a
_diffrn_radiation_wavelength 0.71073
_diffrn_reflns_av_R_equivalents 0.0714
_diffrn_reflns_av_sigmaI/netI 0.0321
_diffrn_reflns_limit_h_max 49
_diffrn_reflns_limit_h_min -49
_diffrn_reflns_limit_k_max 15
_diffrn_reflns_limit_k_min -15
_diffrn_reflns_limit_l_max 23
_diffrn_reflns_limit_l_min -23
_diffrn_reflns_number 117932
_diffrn_reflns_theta_full 26.37
_diffrn_reflns_theta_max 26.37
_diffrn_reflns_theta_min 1.76
_exptl_absorpt_coefficient_mu 1.985
_exptl_absorpt_correction_T_max .7460
_exptl_absorpt_correction_T_min .6679
_exptl_absorpt_correction_type multi-scan
_exptl_absorpt_process_details 'SADABS v2008/1 (Bruker-AXS, 2008)'
_exptl_crystal_colour yellow
_exptl_crystal_density_diffrn 1.512
_exptl_crystal_density_method 'not measured'
_exptl_crystal_description block
_exptl_crystal_F_000 3832
_refine_diff_density_max 0.491
_refine_diff_density_min -0.498
_refine_diff_density_rms 0.082
_refine_ls_extinction_method none
_refine_ls_goodness_of_fit_ref 1.037
_refine_ls_hydrogen_treatment mixed
_refine_ls_matrix_type full
_refine_ls_number_parameters 433
_refine_ls_number_reflns 8536
_refine_ls_number_restraints 464
_refine_ls_restrained_S_all 1.010
_refine_ls_R_factor_all 0.0397
_refine_ls_R_factor_gt 0.0256
_refine_ls_shift/su_max 0.001
_refine_ls_shift/su_mean 0.000
_refine_ls_structure_factor_coef Fsqd
_refine_ls_weighting_details 'calc w=1/[\s^2^(Fo^2^)+(0.0164P)^2^+12.0885P] where P=(Fo^2^+2Fc^2^)/3'
_refine_ls_weighting_scheme calc
_refine_ls_wR_factor_gt 0.0462
_refine_ls_wR_factor_ref 0.0501
_reflns_number_gt 6949
_reflns_number_total 8536
_reflns_threshold_expression >2sigma(I)
_cod_data_source_file ja4114962_si_002.cif
_cod_data_source_block sec35
_cod_depositor_comments
;
The following automatic conversions were performed:

'_symmetry_cell_setting' value 'Monoclinic' changed to 'monoclinic'
according to
/usr/data/users/saulius/automatic-downloads/current/ACS/lib/dictionaries/cif_core.dic
dictionary named 'cif_core.dic' version 2.4.2 from 2011-04-26.

Automatic conversion script
Id: cif_fix_values 2281 2013-09-26 08:29:07Z andrius 
;
_cod_original_cell_volume 8335.6(8)
_cod_original_sg_symbol_H-M C2/c
_cod_original_formula_sum 'C40.50 H59 Fe I2 P3'
_cod_database_code 4120517

loop_
_symmetry_equiv_pos_as_xyz
'x, y, z'
'-x, y, -z+1/2'
'x+1/2, y+1/2, z'
'-x+1/2, y+1/2, -z+1/2'
'-x, -y, -z'
'x, -y, z-1/2'
'-x+1/2, -y+1/2, -z'
'x+1/2, -y+1/2, z-1/2'

loop_
_atom_site_label
_atom_site_type_symbol
_atom_site_fract_x
_atom_site_fract_y
_atom_site_fract_z
_atom_site_U_iso_or_equiv
_atom_site_adp_type
_atom_site_occupancy
_atom_site_symmetry_multiplicity
_atom_site_calc_flag
_atom_site_refinement_flags
_atom_site_disorder_assembly
_atom_site_disorder_group
I2 I 0.120671(4) 0.203095(14) 0.263459(10) 0.02205(5) Uani 1 1 d U . .
I1 I 0.178211(4) 0.483972(14) 0.215951(11) 0.02369(5) Uani 1 1 d U . .
Fe1 Fe 0.146995(8) 0.29485(3) 0.169754(19) 0.01185(7) Uani 1 1 d U . .
P1 P 0.198314(15) 0.19593(5) 0.14736(3) 0.01126(12) Uani 1 1 d U . .
P2 P 0.096709(16) 0.34360(5) 0.05002(4) 0.01222(13) Uani 1 1 d U . .
P3 P 0.111592(17) -0.07048(6) 0.07615(4) 0.01921(15) Uani 1 1 d U . .
C22 C 0.14387(6) 0.2507(2) -0.10515(13) 0.0151(5) Uani 1 1 d U . .
H22 H 0.1531 0.1871 -0.1190 0.018 Uiso 1 1 calc R . .
C36 C 0.08557(6) -0.03103(19) -0.02418(13) 0.0141(5) Uani 1 1 d U A .
C21 C 0.12883(6) 0.24463(19) -0.04828(13) 0.0126(5) Uani 1 1 d U . .
C01 C 0.12863(6) 0.13297(18) -0.01030(13) 0.0114(5) Uani 1 1 d U A .
H01 H 0.1261 0.1476 0.0392 0.014 Uiso 1 1 calc R . .
C26 C 0.11452(6) 0.34111(19) -0.02835(13) 0.0131(5) Uani 1 1 d U . .
C121 C 0.22554(6) 0.1303(2) 0.24013(14) 0.0168(5) Uani 1 1 d U . .
H121 H 0.2490 0.1079 0.2374 0.020 Uiso 1 1 calc R . .
C25 C 0.11716(6) 0.4389(2) -0.06521(14) 0.0170(5) Uani 1 1 d U . .
H25 H 0.1082 0.5033 -0.0520 0.020 Uiso 1 1 calc R . .
C16 C 0.19560(6) 0.09033(18) 0.07463(13) 0.0120(5) Uani 1 1 d U . .
C221 C 0.05547(6) 0.2545(2) 0.01861(14) 0.0156(5) Uani 1 1 d U . .
H221 H 0.0645 0.1789 0.0234 0.019 Uiso 1 1 calc R . .
C111 C 0.23046(6) 0.29893(19) 0.13354(14) 0.0147(5) Uani 1 1 d U . .
H111 H 0.2344 0.3536 0.1743 0.018 Uiso 1 1 calc R . .
C12 C 0.16789(6) -0.00271(19) -0.04672(14) 0.0157(5) Uani 1 1 d U . .
H12 H 0.1479 -0.0138 -0.0919 0.019 Uiso 1 1 calc R . .
C15 C 0.22697(6) 0.02683(19) 0.08645(14) 0.0167(5) Uani 1 1 d U . .
H15 H 0.2470 0.0354 0.1320 0.020 Uiso 1 1 calc R . .
C211 C 0.08227(6) 0.48806(19) 0.05510(15) 0.0174(5) Uani 1 1 d U . .
H211 H 0.1033 0.5338 0.0583 0.021 Uiso 1 1 calc R . .
C11 C 0.16495(6) 0.07252(18) 0.00700(13) 0.0114(5) Uani 1 1 d U . .
C13 C 0.19967(7) -0.0616(2) -0.03494(15) 0.0191(6) Uani 1 1 d U . .
H13 H 0.2011 -0.1098 -0.0724 0.023 Uiso 1 1 calc R . .
C33 C 0.04653(6) 0.0231(2) -0.17820(15) 0.0205(6) Uani 1 1 d U . .
H33 H 0.0342 0.0402 -0.2297 0.025 Uiso 1 1 calc R . .
C31 C 0.09597(6) 0.06105(19) -0.05745(13) 0.0126(5) Uani 1 1 d U . .
C223 C 0.03403(6) 0.2638(2) 0.07250(15) 0.0194(6) Uani 1 1 d U . .
H22A H 0.0213 0.3325 0.0639 0.029 Uiso 1 1 calc R . .
H22B H 0.0506 0.2599 0.1249 0.029 Uiso 1 1 calc R . .
H22C H 0.0168 0.2046 0.0624 0.029 Uiso 1 1 calc R . .
C123 C 0.23339(7) 0.2116(2) 0.30673(14) 0.0208(6) Uani 1 1 d U . .
H12A H 0.2109 0.2332 0.3116 0.031 Uiso 1 1 calc R . .
H12B H 0.2454 0.2752 0.2968 0.031 Uiso 1 1 calc R . .
H12C H 0.2489 0.1775 0.3536 0.031 Uiso 1 1 calc R . .
C321 C 0.07462(7) -0.1189(2) 0.10864(14) 0.0184(5) Uani 1 1 d U A .
H321 H 0.0619 -0.1808 0.0765 0.022 Uiso 1 1 calc R . .
C113 C 0.26840(6) 0.2568(2) 0.14195(16) 0.0235(6) Uani 1 1 d U . .
H11A H 0.2663 0.2075 0.1004 0.035 Uiso 1 1 calc R . .
H11B H 0.2790 0.2188 0.1900 0.035 Uiso 1 1 calc R . .
H11C H 0.2837 0.3176 0.1406 0.035 Uiso 1 1 calc R . .
C122 C 0.20658(7) 0.0275(2) 0.25378(15) 0.0241(6) Uani 1 1 d U . .
H12D H 0.2206 -0.0029 0.3032 0.036 Uiso 1 1 calc R . .
H12E H 0.2046 -0.0255 0.2144 0.036 Uiso 1 1 calc R . .
H12F H 0.1826 0.0463 0.2523 0.036 Uiso 1 1 calc R . .
C34 C 0.03526(6) -0.0640(2) -0.14525(14) 0.0185(5) Uani 1 1 d U A .
H34 H 0.0147 -0.1043 -0.1737 0.022 Uiso 1 1 calc R . .
C14 C 0.22902(7) -0.04798(19) 0.03251(15) 0.0187(6) Uani 1 1 d U . .
H14 H 0.2502 -0.0889 0.0418 0.022 Uiso 1 1 calc R . .
C32 C 0.07627(6) 0.0847(2) -0.13439(14) 0.0167(5) Uani 1 1 d U A .
H32 H 0.0834 0.1440 -0.1570 0.020 Uiso 1 1 calc R . .
C24 C 0.13277(6) 0.4428(2) -0.12087(14) 0.0187(5) Uani 1 1 d U . .
H24 H 0.1346 0.5092 -0.1439 0.022 Uiso 1 1 calc R . .
C213 C 0.07523(7) 0.5094(2) 0.12951(15) 0.0234(6) Uani 1 1 d U . .
H21A H 0.0741 0.5871 0.1371 0.035 Uiso 1 1 calc R . .
H21B H 0.0947 0.4782 0.1722 0.035 Uiso 1 1 calc R . .
H21C H 0.0525 0.4764 0.1258 0.035 Uiso 1 1 calc R . .
C323 C 0.04742(7) -0.0270(2) 0.10217(16) 0.0261(6) Uani 1 1 d U . .
H32A H 0.0292 -0.0521 0.1214 0.039 Uiso 1 1 calc R A .
H32B H 0.0359 -0.0059 0.0492 0.039 Uiso 1 1 calc R . .
H32C H 0.0600 0.0350 0.1318 0.039 Uiso 1 1 calc R . .
C35 C 0.05486(6) -0.0907(2) -0.06953(14) 0.0177(5) Uani 1 1 d U . .
H35 H 0.0474 -0.1503 -0.0479 0.021 Uiso 1 1 calc R A .
C222 C 0.03024(7) 0.2683(2) -0.06516(15) 0.0239(6) Uani 1 1 d U . .
H22D H 0.0137 0.2074 -0.0802 0.036 Uiso 1 1 calc R . .
H22E H 0.0445 0.2709 -0.0973 0.036 Uiso 1 1 calc R . .
H22F H 0.0167 0.3353 -0.0707 0.036 Uiso 1 1 calc R . .
C112 C 0.21342(7) 0.3603(2) 0.05828(15) 0.0257(6) Uani 1 1 d U . .
H11D H 0.2299 0.4162 0.0546 0.039 Uiso 1 1 calc R . .
H11E H 0.1910 0.3936 0.0564 0.039 Uiso 1 1 calc R . .
H11F H 0.2086 0.3101 0.0161 0.039 Uiso 1 1 calc R . .
C23 C 0.14555(6) 0.3478(2) -0.14172(14) 0.0180(5) Uani 1 1 d U . .
H23 H 0.1553 0.3490 -0.1803 0.022 Uiso 1 1 calc R . .
C212 C 0.05016(7) 0.5312(2) -0.01389(16) 0.0252(6) Uani 1 1 d U . .
H21D H 0.0279 0.4990 -0.0139 0.038 Uiso 1 1 calc R . .
H21E H 0.0537 0.5120 -0.0606 0.038 Uiso 1 1 calc R . .
H21F H 0.0488 0.6095 -0.0104 0.038 Uiso 1 1 calc R . .
C322 C 0.09175(8) -0.1568(2) 0.19180(15) 0.0306(7) Uani 1 1 d U . .
H32D H 0.1043 -0.0965 0.2235 0.046 Uiso 1 1 calc R A .
H32E H 0.1088 -0.2149 0.1954 0.046 Uiso 1 1 calc R . .
H32F H 0.0730 -0.1830 0.2090 0.046 Uiso 1 1 calc R . .
C311 C 0.13033(11) -0.2156(4) 0.0642(2) 0.0214(8) Uani 0.756(6) 1 d PU A 1
H311 H 0.1173 -0.2693 0.0839 0.026 Uiso 0.756(6) 1 calc PR A 1
C312 C 0.17020(11) -0.2201(3) 0.1168(2) 0.0277(10) Uani 0.756(6) 1 d PU A 1
H31D H 0.1796 -0.2925 0.1156 0.042 Uiso 0.756(6) 1 calc PR A 1
H31E H 0.1724 -0.2024 0.1684 0.042 Uiso 0.756(6) 1 calc PR A 1
H31F H 0.1839 -0.1681 0.0995 0.042 Uiso 0.756(6) 1 calc PR A 1
C313 C 0.12566(15) -0.2507(4) -0.0162(4) 0.0234(11) Uani 0.756(6) 1 d PU A 1
H31A H 0.1350 -0.1946 -0.0401 0.035 Uiso 0.756(6) 1 calc PR A 1
H31B H 0.1002 -0.2620 -0.0456 0.035 Uiso 0.756(6) 1 calc PR A 1
H31C H 0.1388 -0.3178 -0.0142 0.035 Uiso 0.756(6) 1 calc PR A 1
C411 C 0.1586(3) -0.2314(9) 0.1449(7) 0.0214(8) Uani 0.244(6) 1 d PU A 2
H41A H 0.1702 -0.1808 0.1859 0.032 Uiso 0.244(6) 1 calc PR A 2
H41B H 0.1765 -0.2808 0.1393 0.032 Uiso 0.244(6) 1 calc PR A 2
H41C H 0.1404 -0.2725 0.1566 0.032 Uiso 0.244(6) 1 calc PR A 2
C412 C 0.1405(4) -0.1685(13) 0.0704(8) 0.0277(10) Uani 0.244(6) 1 d PU A 2
H412 H 0.1602 -0.1310 0.0595 0.033 Uiso 0.244(6) 1 calc PR A 2
C413 C 0.1239(7) -0.250(2) 0.0056(13) 0.040(7) Uiso 0.244(6) 1 d PU A 2
H41D H 0.1131 -0.2116 -0.0422 0.060 Uiso 0.244(6) 1 calc PR A 2
H41E H 0.1055 -0.2925 0.0155 0.060 Uiso 0.244(6) 1 calc PR A 2
H41F H 0.1426 -0.2986 0.0024 0.060 Uiso 0.244(6) 1 calc PR A 2
C7P C 0.03084(15) 0.6480(4) 0.2509(3) 0.0297(13) Uani 0.50 1 d PDU B -1
H7P1 H 0.0539 0.6512 0.2929 0.045 Uiso 0.50 1 calc PR B -1
H7P2 H 0.0154 0.7059 0.2561 0.045 Uiso 0.50 1 calc PR B -1
H7P3 H 0.0346 0.6564 0.2032 0.045 Uiso 0.50 1 calc PR B -1
C1P C 0.01320(11) 0.5401(2) 0.2518(4) 0.0265(5) Uani 0.50 1 d PGDU B -1
C2P C 0.03541(11) 0.4477(4) 0.2662(3) 0.0265(5) Uani 0.50 1 d PGDU B -1
H2P H 0.0604 0.4553 0.2775 0.032 Uiso 0.50 1 calc PR B -1
C3P C 0.02035(17) 0.3440(2) 0.2637(5) 0.0265(5) Uani 0.50 1 d PGU B -1
H3P H 0.0352 0.2821 0.2734 0.032 Uiso 0.50 1 calc PR B -1
C4P C -0.01693(18) 0.3326(2) 0.2468(5) 0.0265(5) Uani 0.50 1 d PGU B -1
H4P H -0.0270 0.2632 0.2452 0.032 Uiso 0.50 1 calc PR B -1
C5P C -0.03914(12) 0.4250(4) 0.2324(3) 0.0265(5) Uani 0.50 1 d PGU B -1
H5P H -0.0641 0.4174 0.2210 0.032 Uiso 0.50 1 calc PR B -1
C6P C -0.02407(10) 0.5287(2) 0.2348(4) 0.0265(5) Uani 0.50 1 d PGDU B -1
H6P H -0.0389 0.5905 0.2252 0.032 Uiso 0.50 1 calc PR B -1

loop_
_atom_site_aniso_label
_atom_site_aniso_U_11
_atom_site_aniso_U_22
_atom_site_aniso_U_33
_atom_site_aniso_U_23
_atom_site_aniso_U_13
_atom_site_aniso_U_12
I2 0.01781(9) 0.03182(10) 0.01830(9) 0.00701(8) 0.00869(7) 0.00181(7)
I1 0.01642(8) 0.02049(9) 0.03471(11) -0.01403(8) 0.00997(8) -0.00511(7)
Fe1 0.00891(16) 0.01421(18) 0.01225(18) -0.00113(14) 0.00361(14) -0.00023(14)
P1 0.0084(3) 0.0133(3) 0.0113(3) -0.0010(2) 0.0026(2) 0.0000(2)
P2 0.0089(3) 0.0142(3) 0.0140(3) 0.0002(3) 0.0047(3) 0.0005(2)
P3 0.0148(3) 0.0269(4) 0.0139(3) 0.0054(3) 0.0029(3) -0.0023(3)
C22 0.0123(12) 0.0208(13) 0.0110(13) -0.0021(10) 0.0031(10) -0.0008(10)
C36 0.0127(12) 0.0185(13) 0.0116(12) -0.0011(10) 0.0050(10) 0.0008(10)
C21 0.0051(11) 0.0178(12) 0.0118(12) 0.0000(10) -0.0005(9) -0.0003(9)
C01 0.0092(11) 0.0162(12) 0.0085(12) -0.0007(10) 0.0029(9) -0.0001(9)
C26 0.0080(11) 0.0179(12) 0.0117(12) 0.0019(10) 0.0014(10) -0.0002(9)
C121 0.0118(12) 0.0224(14) 0.0138(13) 0.0026(10) 0.0017(10) 0.0052(10)
C25 0.0113(12) 0.0164(13) 0.0219(14) 0.0006(11) 0.0046(11) 0.0014(10)
C16 0.0140(12) 0.0086(11) 0.0142(12) -0.0006(9) 0.0060(10) -0.0010(9)
C221 0.0114(12) 0.0158(12) 0.0189(14) -0.0005(11) 0.0049(10) -0.0019(10)
C111 0.0109(11) 0.0157(12) 0.0173(13) -0.0041(10) 0.0050(10) -0.0032(10)
C12 0.0173(12) 0.0177(13) 0.0129(13) -0.0023(10) 0.0066(10) -0.0030(10)
C15 0.0129(12) 0.0169(13) 0.0182(14) -0.0001(10) 0.0030(10) 0.0008(10)
C211 0.0141(12) 0.0140(12) 0.0265(15) 0.0010(11) 0.0101(11) 0.0018(10)
C11 0.0122(11) 0.0092(11) 0.0146(13) -0.0001(10) 0.0069(10) -0.0015(9)
C13 0.0246(14) 0.0169(13) 0.0205(14) -0.0054(11) 0.0137(12) -0.0025(11)
C33 0.0153(12) 0.0286(14) 0.0142(13) -0.0020(11) 0.0014(10) -0.0013(11)
C31 0.0102(11) 0.0165(12) 0.0110(12) -0.0022(10) 0.0037(10) 0.0009(9)
C223 0.0108(12) 0.0228(14) 0.0266(15) 0.0025(11) 0.0094(11) 0.0002(10)
C123 0.0169(13) 0.0294(15) 0.0116(13) 0.0004(11) -0.0003(10) 0.0005(11)
C321 0.0227(13) 0.0149(13) 0.0172(14) -0.0014(11) 0.0071(11) -0.0066(10)
C113 0.0141(13) 0.0233(14) 0.0358(17) -0.0083(12) 0.0125(12) -0.0037(11)
C122 0.0266(14) 0.0223(14) 0.0203(15) 0.0047(11) 0.0049(12) 0.0046(11)
C34 0.0114(12) 0.0241(14) 0.0170(14) -0.0053(11) 0.0017(10) -0.0042(10)
C14 0.0176(13) 0.0160(13) 0.0263(15) 0.0003(11) 0.0124(12) 0.0050(10)
C32 0.0168(12) 0.0187(13) 0.0135(13) 0.0012(10) 0.0042(10) -0.0026(10)
C24 0.0142(12) 0.0210(13) 0.0195(14) 0.0074(11) 0.0045(11) -0.0019(10)
C213 0.0226(14) 0.0193(14) 0.0321(16) -0.0045(12) 0.0144(12) 0.0030(11)
C323 0.0256(14) 0.0262(15) 0.0322(17) -0.0015(13) 0.0173(13) -0.0019(12)
C35 0.0154(12) 0.0165(13) 0.0210(14) -0.0002(11) 0.0063(11) -0.0032(10)
C222 0.0125(12) 0.0301(15) 0.0255(15) -0.0027(12) 0.0026(11) -0.0052(11)
C112 0.0218(14) 0.0319(16) 0.0214(15) 0.0057(12) 0.0052(12) -0.0081(12)
C23 0.0133(12) 0.0275(14) 0.0141(13) 0.0034(11) 0.0060(10) 0.0007(11)
C212 0.0160(13) 0.0245(15) 0.0356(17) 0.0081(13) 0.0099(12) 0.0069(11)
C322 0.0430(18) 0.0318(16) 0.0200(15) 0.0027(13) 0.0151(14) -0.0072(14)
C311 0.0234(19) 0.017(2) 0.025(2) 0.0030(16) 0.0106(16) 0.0035(15)
C312 0.027(2) 0.0206(19) 0.031(2) 0.0047(16) 0.0056(17) 0.0045(15)
C313 0.024(2) 0.016(2) 0.034(3) -0.001(2) 0.015(2) -0.0015(15)
C411 0.0234(19) 0.017(2) 0.025(2) 0.0030(16) 0.0106(16) 0.0035(15)
C412 0.027(2) 0.0206(19) 0.031(2) 0.0047(16) 0.0056(17) 0.0045(15)
C7P 0.040(3) 0.027(3) 0.020(3) -0.002(2) 0.010(3) -0.006(3)
C1P 0.0312(11) 0.0264(11) 0.0253(13) 0.0030(15) 0.0142(10) -0.0001(13)
C2P 0.0312(11) 0.0264(11) 0.0253(13) 0.0030(15) 0.0142(10) -0.0001(13)
C3P 0.0312(11) 0.0264(11) 0.0253(13) 0.0030(15) 0.0142(10) -0.0001(13)
C4P 0.0312(11) 0.0264(11) 0.0253(13) 0.0030(15) 0.0142(10) -0.0001(13)
C5P 0.0312(11) 0.0264(11) 0.0253(13) 0.0030(15) 0.0142(10) -0.0001(13)
C6P 0.0312(11) 0.0264(11) 0.0253(13) 0.0030(15) 0.0142(10) -0.0001(13)

loop_
_atom_type_symbol
_atom_type_description
_atom_type_scat_dispersion_real
_atom_type_scat_dispersion_imag
_atom_type_scat_source
C C 0.0033 0.0016 'International Tables Vol C Tables 4.2.6.8 and 6.1.1.4'
H H 0.0000 0.0000 'International Tables Vol C Tables 4.2.6.8 and 6.1.1.4'
P P 0.1023 0.0942 'International Tables Vol C Tables 4.2.6.8 and 6.1.1.4'
Fe Fe 0.3463 0.8444 'International Tables Vol C Tables 4.2.6.8 and 6.1.1.4'
I I -0.4742 1.8119 'International Tables Vol C Tables 4.2.6.8 and 6.1.1.4'

loop_
_geom_angle_atom_site_label_1
_geom_angle_atom_site_label_2
_geom_angle_atom_site_label_3
_geom_angle
_geom_angle_publ_flag
P2 Fe1 P1 113.21(2) yes
P2 Fe1 I2 109.349(19) yes
P1 Fe1 I2 116.625(19) yes
P2 Fe1 I1 102.335(19) yes
P1 Fe1 I1 99.721(18) yes
I2 Fe1 I1 114.490(14) yes
C16 P1 C121 104.21(11) ?
C16 P1 C111 103.19(10) ?
C121 P1 C111 103.25(11) ?
C16 P1 Fe1 128.45(7) ?
C121 P1 Fe1 106.12(8) ?
C111 P1 Fe1 109.04(8) ?
C26 P2 C221 106.30(11) ?
C26 P2 C211 105.53(11) ?
C221 P2 C211 108.69(11) ?
C26 P2 Fe1 107.82(7) ?
C221 P2 Fe1 117.81(8) ?
C211 P2 Fe1 109.97(8) ?
C412 P3 C36 105.0(5) ?
C412 P3 C321 115.0(6) ?
C36 P3 C321 101.69(11) ?
C412 P3 C311 19.9(5) ?
C36 P3 C311 102.30(14) ?
C321 P3 C311 96.98(16) ?
C23 C22 C21 122.2(2) ?
C35 C36 C31 118.1(2) ?
C35 C36 P3 121.17(18) ?
C31 C36 P3 120.76(17) ?
C22 C21 C26 118.6(2) ?
C22 C21 C01 118.3(2) ?
C26 C21 C01 123.2(2) ?
C11 C01 C21 111.21(17) ?
C11 C01 C31 111.50(18) ?
C21 C01 C31 112.57(18) ?
C25 C26 C21 118.2(2) ?
C25 C26 P2 119.69(18) ?
C21 C26 P2 121.87(17) ?
C122 C121 C123 111.3(2) ?
C122 C121 P1 111.03(17) ?
C123 C121 P1 110.89(17) ?
C24 C25 C26 122.0(2) ?
C15 C16 C11 118.2(2) ?
C15 C16 P1 117.15(18) ?
C11 C16 P1 124.60(17) ?
C222 C221 C223 110.85(19) ?
C222 C221 P2 115.23(17) ?
C223 C221 P2 112.01(17) ?
C112 C111 C113 110.3(2) ?
C112 C111 P1 111.52(16) ?
C113 C111 P1 116.39(17) ?
C13 C12 C11 122.1(2) ?
C14 C15 C16 122.0(2) ?
C212 C211 C213 109.7(2) ?
C212 C211 P2 117.05(18) ?
C213 C211 P2 111.43(17) ?
C12 C11 C16 118.5(2) ?
C12 C11 C01 118.6(2) ?
C16 C11 C01 122.9(2) ?
C14 C13 C12 119.4(2) ?
C34 C33 C32 119.7(2) ?
C32 C31 C36 118.4(2) ?
C32 C31 C01 120.5(2) ?
C36 C31 C01 121.0(2) ?
C322 C321 C323 110.0(2) ?
C322 C321 P3 108.64(17) ?
C323 C321 P3 110.49(17) ?
C33 C34 C35 119.2(2) ?
C13 C14 C15 119.7(2) ?
C33 C32 C31 122.2(2) ?
C23 C24 C25 119.4(2) ?
C34 C35 C36 122.3(2) ?
C24 C23 C22 119.6(2) ?
C313 C311 C312 110.8(4) ?
C313 C311 P3 117.1(3) ?
C312 C311 P3 107.6(3) ?
C411 C412 C413 108.7(14) ?
C411 C412 P3 113.7(10) ?
C413 C412 P3 114.3(13) ?
C2P C1P C6P 120.0 ?
C2P C1P C7P 117.0(4) ?
C6P C1P C7P 122.9(3) ?
C3P C2P C1P 120.0 ?
C4P C3P C2P 120.0 ?
C3P C4P C5P 120.0 ?
C6P C5P C4P 120.0 ?
C5P C6P C1P 120.0 ?

loop_
_geom_bond_atom_site_label_1
_geom_bond_atom_site_label_2
_geom_bond_distance
_geom_bond_publ_flag
I2 Fe1 2.5884(4) yes
I1 Fe1 2.6062(4) yes
Fe1 P2 2.4587(7) yes
Fe1 P1 2.5134(7) yes
P1 C16 1.845(2) ?
P1 C121 1.854(2) ?
P1 C111 1.865(2) ?
P2 C26 1.838(2) ?
P2 C221 1.861(2) ?
P2 C211 1.863(2) ?
P3 C412 1.680(13) ?
P3 C36 1.842(2) ?
P3 C321 1.864(2) ?
P3 C311 1.959(4) ?
C22 C23 1.380(3) ?
C22 C21 1.392(3) ?
C36 C35 1.400(3) ?
C36 C31 1.413(3) ?
C21 C26 1.411(3) ?
C21 C01 1.536(3) ?
C01 C11 1.534(3) ?
C01 C31 1.540(3) ?
C26 C25 1.399(3) ?
C121 C122 1.526(3) ?
C121 C123 1.531(3) ?
C25 C24 1.387(3) ?
C16 C15 1.404(3) ?
C16 C11 1.410(3) ?
C221 C222 1.526(3) ?
C221 C223 1.534(3) ?
C111 C112 1.516(3) ?
C111 C113 1.531(3) ?
C12 C13 1.388(3) ?
C12 C11 1.394(3) ?
C15 C14 1.382(3) ?
C211 C212 1.532(3) ?
C211 C213 1.534(3) ?
C13 C14 1.374(3) ?
C33 C34 1.378(3) ?
C33 C32 1.380(3) ?
C31 C32 1.392(3) ?
C321 C322 1.522(3) ?
C321 C323 1.523(3) ?
C34 C35 1.380(3) ?
C24 C23 1.374(3) ?
C311 C313 1.507(7) ?
C311 C312 1.518(6) ?
C411 C412 1.519(18) ?
C412 C413 1.52(3) ?
C7P C1P 1.489(6) ?
C1P C2P 1.3900 ?
C1P C6P 1.3900 ?
C2P C3P 1.3900 ?
C3P C4P 1.3900 ?
C4P C5P 1.3900 ?
C5P C6P 1.3900 ?
